data_7223411
loop_
_publ_author_name
'Singh, Khushbu'
'Banerjee, Samya'
'Patra, Ashis Kumar'

_publ_section_title
;
 Photocytotoxic luminescent lanthanide complexes of DTPA--bisamide using
 quinoline as photosensitizer
;
_journal_name_full 'RSC Adv.'
_journal_paper_doi 10.1039/C5RA24329G
_journal_year 2015
_chemical_absolute_configuration rm
_chemical_formula_moiety 'C32 H34 N7 O9 Pr'
_chemical_formula_sum 'C32 H34 N7 O9 Pr'
_chemical_formula_weight 801.57
_chemical_name_systematic
;
 ?
;
_space_group_IT_number 2
_symmetry_cell_setting triclinic
_symmetry_space_group_name_Hall '-P 1'
_symmetry_space_group_name_H-M 'P -1'
_atom_sites_solution_hydrogens geom
_atom_sites_solution_primary direct
_atom_sites_solution_secondary difmap
_audit_creation_method SHELXL-97
_audit_update_record
;
2015-05-22 deposited with the CCDC.
2015-12-02 downloaded from the CCDC.
;
_cell_angle_alpha 98.989(5)
_cell_angle_beta 93.383(5)
_cell_angle_gamma 96.356(5)
_cell_formula_units_Z 2
_cell_length_a 10.085(5)
_cell_length_b 11.118(5)
_cell_length_c 18.036(5)
_cell_measurement_temperature 293(2)
_cell_volume 1979.2(14)
_computing_cell_refinement 'Bruker APEX II V2012.4-3'
_computing_data_collection 'Bruker APEX II V2012.4-3'
_computing_data_reduction 'Bruker APEX II V2012.4-3'
_computing_molecular_graphics 'ORTEP-3 for Windows (Farrugia, 1997)'
_computing_publication_material 'WinGX publication routines (Farrugia, 1999)'
_computing_structure_refinement 'SHELXL-97 (Sheldrick, 1997)'
_computing_structure_solution 'SHELXS-97 (Sheldrick, 1997)'
_diffrn_ambient_temperature 293(2)
_diffrn_detector_area_resol_mean 0.5
_diffrn_measured_fraction_theta_full 0.863
_diffrn_measured_fraction_theta_max 0.863
_diffrn_measurement_device_type 'Bruker APEX-II CCD'
_diffrn_measurement_method '\f and \w scans'
_diffrn_radiation_monochromator graphite
_diffrn_radiation_source 'fine-focus sealed tube'
_diffrn_radiation_type MoK\a
_diffrn_radiation_wavelength 0.71069
_diffrn_reflns_av_R_equivalents 0.0917
_diffrn_reflns_av_sigmaI/netI 0.1731
_diffrn_reflns_limit_h_max 11
_diffrn_reflns_limit_h_min -11
_diffrn_reflns_limit_k_max 13
_diffrn_reflns_limit_k_min -12
_diffrn_reflns_limit_l_max 21
_diffrn_reflns_limit_l_min -20
_diffrn_reflns_number 7688
_diffrn_reflns_theta_full 25.00
_diffrn_reflns_theta_max 25.00
_diffrn_reflns_theta_min 2.29
_exptl_absorpt_coefficient_mu 1.285
_exptl_absorpt_correction_T_max 0.8610
_exptl_absorpt_correction_T_min 0.7831
_exptl_absorpt_correction_type multi-scan
_exptl_absorpt_process_details SADABS(Sheldrick,1997)
_exptl_crystal_colour Colourless
_exptl_crystal_density_diffrn 1.345
_exptl_crystal_density_method 'not measured'
_exptl_crystal_description Block
_exptl_crystal_F_000 812
_exptl_crystal_size_max 0.20
_exptl_crystal_size_mid 0.16
_exptl_crystal_size_min 0.12
_platon_squeeze_details ' ?'
_refine_diff_density_max 3.716
_refine_diff_density_min -2.168
_refine_diff_density_rms 0.211
_refine_ls_extinction_method none
_refine_ls_goodness_of_fit_ref 1.043
_refine_ls_hydrogen_treatment constr
_refine_ls_matrix_type full
_refine_ls_number_parameters 440
_refine_ls_number_reflns 5998
_refine_ls_number_restraints 0
_refine_ls_restrained_S_all 1.043
_refine_ls_R_factor_all 0.1469
_refine_ls_R_factor_gt 0.1091
_refine_ls_shift/su_max 0.000
_refine_ls_shift/su_mean 0.000
_refine_ls_structure_factor_coef Fsqd
_refine_ls_weighting_details 'calc w=1/[\s^2^(Fo^2^)+(0.1711P)^2^+6.1209P] where P=(Fo^2^+2Fc^2^)/3'
_refine_ls_weighting_scheme calc
_refine_ls_wR_factor_gt 0.2624
_refine_ls_wR_factor_ref 0.2886
_reflns_number_gt 4293
_reflns_number_total 5998
_reflns_threshold_expression >2sigma(I)
_cod_data_source_file c5ra24329g2.cif
_cod_data_source_block prdtpaaq
_cod_depositor_comments
;
The following automatic conversions were performed:

'_symmetry_cell_setting' value 'Triclinic' changed to 'triclinic'
according to
/usr/data/users/saulius/crontab/automatic-downloads/rss-feeds/RSC/lib/dictionaries/cif_core.dic
dictionary named 'cif_core.dic' version 2.4.2 from 2011-04-26.

Automatic conversion script
Id: cif_fix_values 4268 2015-11-12 08:31:59Z antanas 
;
_cod_original_sg_symbol_H-M P-1
_cod_database_code 7223411

loop_
_symmetry_equiv_pos_as_xyz
'x, y, z'
'-x, -y, -z'

loop_
_atom_site_label
_atom_site_type_symbol
_atom_site_fract_x
_atom_site_fract_y
_atom_site_fract_z
_atom_site_U_iso_or_equiv
_atom_site_adp_type
_atom_site_occupancy
_atom_site_symmetry_multiplicity
_atom_site_calc_flag
_atom_site_refinement_flags
Pr1 Pr 0.74863(7) 0.84225(7) 0.26943(4) 0.0315(3) Uani 1 1 d .
C1 C 1.0204(13) 0.7149(15) 0.2158(8) 0.043(4) Uani 1 1 d .
C2 C 1.0554(15) 0.7371(19) 0.3004(9) 0.057(5) Uani 1 1 d .
H2A H 1.1122 0.6771 0.3130 0.069 Uiso 1 1 calc R
H2B H 1.1052 0.8180 0.3154 0.069 Uiso 1 1 calc R
C3 C 0.9537(16) 0.7948(18) 0.4206(8) 0.056(5) Uani 1 1 d .
H3A H 1.0122 0.7535 0.4501 0.067 Uiso 1 1 calc R
H3B H 0.9969 0.8774 0.4211 0.067 Uiso 1 1 calc R
C4 C 0.8288(17) 0.8014(17) 0.4552(8) 0.058(5) Uani 1 1 d .
H4B H 0.8478 0.8399 0.5074 0.069 Uiso 1 1 calc R
H4A H 0.7864 0.7185 0.4548 0.069 Uiso 1 1 calc R
C5 C 0.754(2) 1.0008(18) 0.4514(9) 0.069(6) Uani 1 1 d .
H5A H 0.7272 1.0097 0.5025 0.083 Uiso 1 1 calc R
H5B H 0.8491 1.0292 0.4542 0.083 Uiso 1 1 calc R
C6 C 0.6822(18) 1.0818(17) 0.4107(7) 0.057(5) Uani 1 1 d .
H6A H 0.6973 1.1643 0.4391 0.069 Uiso 1 1 calc R
H6B H 0.5870 1.0546 0.4080 0.069 Uiso 1 1 calc R
C7 C 0.6195(18) 1.1259(16) 0.2863(9) 0.053(4) Uani 1 1 d .
H7A H 0.6222 1.2144 0.2978 0.063 Uiso 1 1 calc R
H7B H 0.5322 1.0888 0.2964 0.063 Uiso 1 1 calc R
C8 C 0.6451(14) 1.0870(13) 0.2042(8) 0.037(3) Uani 1 1 d .
C9 C 0.8866(19) 0.5984(15) 0.3386(10) 0.064(5) Uani 1 1 d .
H9A H 0.8971 0.5786 0.3889 0.076 Uiso 1 1 calc R
H9B H 0.9421 0.5493 0.3072 0.076 Uiso 1 1 calc R
C10 C 0.7397(17) 0.5613(17) 0.3081(9) 0.052(4) Uani 1 1 d .
C11 C 0.5886(17) 0.826(2) 0.4317(8) 0.068(6) Uani 1 1 d .
H11B H 0.5802 0.7385 0.4340 0.082 Uiso 1 1 calc R
H11A H 0.5673 0.8677 0.4800 0.082 Uiso 1 1 calc R
C12 C 0.4873(15) 0.8478(19) 0.3710(10) 0.059(5) Uani 1 1 d .
C13 C 0.8479(18) 1.1624(17) 0.3322(10) 0.062(5) Uani 1 1 d .
H13B H 0.8594 1.2216 0.3784 0.074 Uiso 1 1 calc R
H13A H 0.8419 1.2076 0.2906 0.074 Uiso 1 1 calc R
C14 C 0.9695(18) 1.096(2) 0.3264(10) 0.062(5) Uani 1 1 d .
C15 C 0.6266(14) 1.1312(12) 0.0761(8) 0.039(3) Uani 1 1 d .
C16 C 0.7273(13) 1.0737(13) 0.0466(8) 0.037(3) Uani 1 1 d .
H16 H 0.7893 1.0460 0.0781 0.045 Uiso 1 1 calc R
C17 C 0.7388(14) 1.0552(13) -0.0324(8) 0.038(3) Uani 1 1 d .
C18 C 0.836(2) 0.9955(17) -0.0682(9) 0.062(5) Uani 1 1 d .
H18 H 0.8985 0.9611 -0.0404 0.075 Uiso 1 1 calc R
C19 C 0.842(2) 0.987(2) -0.1447(10) 0.080(6) Uani 1 1 d .
H19 H 0.9109 0.9503 -0.1675 0.097 Uiso 1 1 calc R
C20 C 0.748(3) 1.0311(19) -0.1888(10) 0.080(6) Uani 1 1 d .
H20 H 0.7517 1.0225 -0.2408 0.096 Uiso 1 1 calc R
C21 C 0.6531(16) 1.0867(17) -0.1542(8) 0.051(4) Uani 1 1 d .
H21 H 0.5883 1.1150 -0.1837 0.061 Uiso 1 1 calc R
C22 C 0.6448(14) 1.1048(13) -0.0762(8) 0.043(4) Uani 1 1 d .
C23 C 0.5336(14) 1.1741(15) 0.0277(8) 0.043(3) Uani 1 1 d .
H23 H 0.4641 1.2128 0.0487 0.052 Uiso 1 1 calc R
C24 C 1.0942(14) 0.6602(13) 0.0914(9) 0.042(3) Uani 1 1 d .
C25 C 0.9849(16) 0.6808(13) 0.0501(8) 0.045(4) Uani 1 1 d .
H25 H 0.9104 0.7060 0.0732 0.054 Uiso 1 1 calc R
C26 C 0.9875(17) 0.6625(15) -0.0300(9) 0.050(4) Uani 1 1 d .
C27 C 0.8850(19) 0.6856(17) -0.0782(10) 0.061(5) Uani 1 1 d .
H27 H 0.8088 0.7126 -0.0579 0.074 Uiso 1 1 calc R
C28 C 0.891(2) 0.6710(14) -0.1514(10) 0.068(5) Uani 1 1 d .
H28 H 0.8174 0.6822 -0.1820 0.081 Uiso 1 1 calc R
C29 C 1.012(3) 0.6373(19) -0.1853(11) 0.083(7) Uani 1 1 d .
H29 H 1.0170 0.6293 -0.2371 0.100 Uiso 1 1 calc R
C30 C 1.113(2) 0.6185(19) -0.1427(12) 0.071(6) Uani 1 1 d .
H30 H 1.1912 0.5978 -0.1640 0.085 Uiso 1 1 calc R
C31 C 1.1052(16) 0.6299(15) -0.0614(8) 0.051(4) Uani 1 1 d .
C32 C 1.2069(14) 0.6191(14) 0.0551(9) 0.047(4) Uani 1 1 d .
H32 H 1.2792 0.6025 0.0847 0.057 Uiso 1 1 calc R
N1 N 0.9361(13) 0.7285(12) 0.3415(6) 0.044(3) Uani 1 1 d .
N2 N 0.7343(11) 0.8690(13) 0.4191(5) 0.043(3) Uani 1 1 d .
N3 N 0.7240(12) 1.0848(10) 0.3317(6) 0.039(3) Uani 1 1 d .
N4 N 0.6046(11) 1.1543(11) 0.1542(6) 0.039(3) Uani 1 1 d .
H4 H 0.5627 1.2154 0.1699 0.047 Uiso 1 1 calc R
N5 N 1.1076(12) 0.6724(11) 0.1711(6) 0.041(3) Uani 1 1 d .
H5 H 1.1783 0.6502 0.1914 0.049 Uiso 1 1 calc R
N6 N 0.5408(12) 1.1619(12) -0.0457(7) 0.049(3) Uani 1 1 d .
N7 N 1.2132(12) 0.6036(13) -0.0180(8) 0.055(4) Uani 1 1 d .
O1 O 0.9137(11) 0.7427(9) 0.1935(6) 0.052(3) Uani 1 1 d .
O4 O 0.5274(18) 0.8523(17) 0.3059(10) 0.107(5) Uani 1 1 d .
O5 O 0.9509(11) 0.9816(11) 0.3047(6) 0.057(3) Uani 1 1 d .
O6 O 0.6294(11) 0.7407(10) 0.1450(6) 0.051(3) Uani 1 1 d .
O7 O 0.7029(17) 0.4513(12) 0.3033(11) 0.100(5) Uani 1 1 d .
O8 O 1.0802(13) 1.1557(16) 0.3379(11) 0.103(6) Uani 1 1 d .
O9 O 0.3694(14) 0.840(2) 0.3868(7) 0.106(6) Uani 1 1 d .
O2 O 0.7117(16) 0.9919(15) 0.1905(9) 0.050(4) Uiso 0.70 1 d P
O2A O 0.752(4) 0.977(4) 0.220(2) 0.050(9) Uiso 0.30 1 d P
O3 O 0.7366(16) 0.7063(15) 0.3135(8) 0.050(4) Uiso 0.70 1 d P
O3A O 0.676(4) 0.644(4) 0.287(2) 0.050(8) Uiso 0.30 1 d P

loop_
_atom_site_aniso_label
_atom_site_aniso_U_11
_atom_site_aniso_U_22
_atom_site_aniso_U_33
_atom_site_aniso_U_23
_atom_site_aniso_U_13
_atom_site_aniso_U_12
Pr1 0.0308(4) 0.0356(5) 0.0294(4) 0.0031(3) 0.0076(3) 0.0099(3)
C1 0.023(7) 0.052(10) 0.057(8) 0.005(7) 0.009(6) 0.010(7)
C2 0.037(8) 0.084(13) 0.057(9) 0.017(8) 0.002(7) 0.026(9)
C3 0.052(9) 0.085(14) 0.032(7) 0.004(7) 0.002(6) 0.022(9)
C4 0.066(10) 0.064(12) 0.037(7) -0.015(7) 0.000(7) 0.019(9)
C5 0.089(13) 0.068(13) 0.044(8) -0.022(8) 0.002(8) 0.030(11)
C6 0.070(11) 0.071(12) 0.026(6) -0.014(7) 0.002(7) 0.014(9)
C7 0.058(10) 0.043(10) 0.065(9) 0.022(7) 0.021(8) 0.014(8)
C8 0.037(7) 0.028(8) 0.052(8) 0.020(6) 0.014(6) 0.008(6)
C9 0.081(12) 0.037(10) 0.076(11) -0.005(8) -0.003(9) 0.046(10)
C10 0.052(9) 0.052(12) 0.052(8) 0.009(7) 0.004(7) 0.006(8)
C11 0.054(10) 0.120(18) 0.037(8) 0.018(9) 0.032(7) 0.014(11)
C12 0.029(8) 0.086(14) 0.063(10) 0.000(9) 0.007(7) 0.023(8)
C13 0.065(11) 0.058(12) 0.063(10) 0.011(9) 0.009(8) 0.006(10)
C14 0.056(11) 0.068(15) 0.061(10) 0.006(9) 0.017(8) 0.004(10)
C15 0.043(7) 0.014(7) 0.056(8) 0.001(6) -0.006(6) -0.006(6)
C16 0.025(6) 0.036(9) 0.054(8) 0.017(6) 0.013(6) -0.001(6)
C17 0.036(7) 0.027(8) 0.055(8) 0.021(6) 0.014(6) -0.009(6)
C18 0.085(13) 0.063(12) 0.045(8) 0.011(8) 0.016(8) 0.028(10)
C19 0.106(17) 0.081(16) 0.059(11) 0.017(10) 0.033(11) 0.009(14)
C20 0.14(2) 0.064(13) 0.044(9) 0.017(8) 0.011(11) 0.025(14)
C21 0.051(9) 0.067(12) 0.036(7) 0.012(7) 0.002(6) 0.001(8)
C22 0.036(7) 0.027(8) 0.059(8) 0.001(6) -0.014(6) -0.016(6)
C23 0.033(7) 0.048(10) 0.053(8) 0.016(7) 0.026(6) 0.006(7)
C24 0.038(7) 0.023(8) 0.069(9) 0.016(7) 0.030(7) -0.002(6)
C25 0.053(9) 0.029(9) 0.055(8) -0.005(6) 0.025(7) 0.017(7)
C26 0.063(10) 0.034(9) 0.054(8) 0.002(7) 0.021(7) 0.008(8)
C27 0.065(11) 0.056(12) 0.064(10) 0.004(8) 0.003(8) 0.021(9)
C28 0.113(16) 0.017(9) 0.067(11) -0.005(7) -0.004(11) 0.005(10)
C29 0.13(2) 0.056(14) 0.050(10) -0.005(9) 0.036(12) -0.028(14)
C30 0.057(11) 0.067(14) 0.079(13) -0.009(10) 0.024(10) -0.007(10)
C31 0.053(9) 0.042(10) 0.048(8) -0.018(7) 0.019(7) -0.007(8)
C32 0.035(7) 0.040(10) 0.061(9) -0.016(7) 0.008(6) 0.010(7)
N1 0.052(7) 0.048(8) 0.030(5) -0.001(5) 0.006(5) 0.007(6)
N2 0.040(6) 0.070(9) 0.019(5) 0.005(5) 0.013(4) 0.005(6)
N3 0.051(7) 0.015(6) 0.049(6) -0.002(5) 0.010(5) -0.001(5)
N4 0.037(6) 0.037(7) 0.050(6) 0.013(5) 0.006(5) 0.019(6)
N5 0.040(6) 0.038(7) 0.041(6) -0.001(5) 0.009(5) 0.001(6)
N6 0.040(7) 0.040(8) 0.069(8) 0.010(6) -0.006(6) 0.017(6)
N7 0.037(7) 0.056(10) 0.067(8) -0.017(7) 0.024(6) 0.004(6)
O1 0.057(7) 0.032(6) 0.063(6) -0.010(5) 0.042(6) -0.006(5)
O4 0.103(13) 0.103(14) 0.103(12) 0.000(10) 0.000(10) 0.000(11)
O5 0.048(6) 0.051(8) 0.071(7) 0.007(6) 0.015(5) 0.005(6)
O6 0.058(6) 0.038(6) 0.055(6) -0.004(5) -0.005(5) 0.009(5)
O7 0.102(12) 0.022(8) 0.179(17) 0.027(8) 0.020(11) -0.002(8)
O8 0.039(7) 0.105(13) 0.158(15) 0.016(11) -0.001(8) -0.016(8)
O9 0.052(8) 0.20(2) 0.062(8) 0.018(10) 0.005(6) -0.001(10)

loop_
_atom_type_symbol
_atom_type_description
_atom_type_scat_dispersion_real
_atom_type_scat_dispersion_imag
_atom_type_scat_source
C C 0.0033 0.0016 'International Tables Vol C Tables 4.2.6.8 and 6.1.1.4'
H H 0.0000 0.0000 'International Tables Vol C Tables 4.2.6.8 and 6.1.1.4'
N N 0.0061 0.0033 'International Tables Vol C Tables 4.2.6.8 and 6.1.1.4'
O O 0.0106 0.0060 'International Tables Vol C Tables 4.2.6.8 and 6.1.1.4'
Pr Pr -0.2180 2.8214 'International Tables Vol C Tables 4.2.6.8 and 6.1.1.4'

loop_
_geom_angle_atom_site_label_1
_geom_angle_atom_site_label_2
_geom_angle_atom_site_label_3
_geom_angle
O3 Pr1 O2A 176.5(13)
O3 Pr1 O3A 21.5(9)
O2A Pr1 O3A 155.1(15)
O3 Pr1 O4 83.3(7)
O2A Pr1 O4 94.9(13)
O3A Pr1 O4 75.6(10)
O3 Pr1 O2 164.2(6)
O2A Pr1 O2 12.3(12)
O3A Pr1 O2 142.8(10)
O4 Pr1 O2 88.2(6)
O3 Pr1 O5 115.2(6)
O2A Pr1 O5 68.2(13)
O3A Pr1 O5 135.0(9)
O4 Pr1 O5 131.2(5)
O2 Pr1 O5 80.4(5)
O3 Pr1 O1 85.2(5)
O2A Pr1 O1 95.1(12)
O3A Pr1 O1 84.2(9)
O4 Pr1 O1 151.5(5)
O2 Pr1 O1 96.3(5)
O5 Pr1 O1 77.2(4)
O3 Pr1 O6 96.3(6)
O2A Pr1 O6 80.6(12)
O3A Pr1 O6 75.4(9)
O4 Pr1 O6 83.0(5)
O2 Pr1 O6 69.4(5)
O5 Pr1 O6 133.7(4)
O1 Pr1 O6 72.4(4)
O3 Pr1 N2 61.5(6)
O2A Pr1 N2 120.5(12)
O3A Pr1 N2 77.5(9)
O4 Pr1 N2 67.0(5)
O2 Pr1 N2 126.7(5)
O5 Pr1 N2 82.6(4)
O1 Pr1 N2 128.1(4)
O6 Pr1 N2 143.7(4)
O3 Pr1 N1 47.1(6)
O2A Pr1 N1 135.9(12)
O3A Pr1 N1 65.0(9)
O4 Pr1 N1 123.7(5)
O2 Pr1 N1 146.1(5)
O5 Pr1 N1 70.1(4)
O1 Pr1 N1 61.8(4)
O6 Pr1 N1 120.9(3)
N2 Pr1 N1 66.4(3)
O3 Pr1 N3 129.3(5)
O2A Pr1 N3 52.4(11)
O3A Pr1 N3 139.4(9)
O4 Pr1 N3 71.4(5)
O2 Pr1 N3 59.1(4)
O5 Pr1 N3 62.1(4)
O1 Pr1 N3 134.4(3)
O6 Pr1 N3 122.1(3)
N2 Pr1 N3 68.3(4)
N1 Pr1 N3 116.5(3)
O1 C1 N5 123.6(13)
O1 C1 C2 117.4(12)
N5 C1 C2 118.9(12)
N1 C2 C1 111.4(12)
N1 C2 H2A 109.3
C1 C2 H2A 109.3
N1 C2 H2B 109.3
C1 C2 H2B 109.3
H2A C2 H2B 108.0
C4 C3 N1 112.8(13)
C4 C3 H3A 109.0
N1 C3 H3A 109.0
C4 C3 H3B 109.0
N1 C3 H3B 109.0
H3A C3 H3B 107.8
C3 C4 N2 114.7(14)
C3 C4 H4B 108.6
N2 C4 H4B 108.6
C3 C4 H4A 108.6
N2 C4 H4A 108.6
H4B C4 H4A 107.6
C6 C5 N2 116.3(13)
C6 C5 H5A 108.2
N2 C5 H5A 108.2
C6 C5 H5B 108.2
N2 C5 H5B 108.2
H5A C5 H5B 107.4
C5 C6 N3 113.6(13)
C5 C6 H6A 108.8
N3 C6 H6A 108.8
C5 C6 H6B 108.8
N3 C6 H6B 108.8
H6A C6 H6B 107.7
N3 C7 C8 107.1(12)
N3 C7 H7A 110.3
C8 C7 H7A 110.3
N3 C7 H7B 110.3
C8 C7 H7B 110.3
H7A C7 H7B 108.5
O2 C8 N4 126.2(14)
O2 C8 C7 115.5(13)
N4 C8 C7 118.2(11)
O2 C8 O2A 20.7(13)
N4 C8 O2A 144.1(17)
C7 C8 O2A 96.2(15)
N1 C9 C10 115.1(12)
N1 C9 H9A 108.5
C10 C9 H9A 108.5
N1 C9 H9B 108.5
C10 C9 H9B 108.5
H9A C9 H9B 107.5
O7 C10 O3A 129(2)
O7 C10 C9 113.6(15)
O3A C10 C9 118(2)
O7 C10 O3 161.5(17)
O3A C10 O3 35.1(18)
C9 C10 O3 84.0(12)
C12 C11 N2 113.8(13)
C12 C11 H11B 108.8
N2 C11 H11B 108.8
C12 C11 H11A 108.8
N2 C11 H11A 108.8
H11B C11 H11A 107.7
O9 C12 O4 125.8(17)
O9 C12 C11 115.7(17)
O4 C12 C11 117.4(14)
N3 C13 C14 114.9(16)
N3 C13 H13B 108.5
C14 C13 H13B 108.5
N3 C13 H13A 108.5
C14 C13 H13A 108.5
H13B C13 H13A 107.5
O8 C14 O5 123.5(18)
O8 C14 C13 119.2(19)
O5 C14 C13 117.2(16)
C16 C15 C23 119.3(13)
C16 C15 N4 125.3(12)
C23 C15 N4 115.3(12)
C15 C16 C17 120.4(13)
C15 C16 H16 119.8
C17 C16 H16 119.8
C18 C17 C22 118.7(14)
C18 C17 C16 124.7(13)
C22 C17 C16 116.5(13)
C19 C18 C17 120.0(17)
C19 C18 H18 120.0
C17 C18 H18 120.0
C18 C19 C20 122(2)
C18 C19 H19 118.9
C20 C19 H19 118.9
C21 C20 C19 117.5(16)
C21 C20 H20 121.2
C19 C20 H20 121.2
C20 C21 C22 123.8(15)
C20 C21 H21 118.1
C22 C21 H21 118.1
N6 C22 C21 119.5(13)
N6 C22 C17 122.7(14)
C21 C22 C17 117.6(14)
N6 C23 C15 123.0(12)
N6 C23 H23 118.5
C15 C23 H23 118.5
C25 C24 N5 125.3(12)
C25 C24 C32 120.3(14)
N5 C24 C32 114.3(13)
C24 C25 C26 118.1(13)
C24 C25 H25 121.0
C26 C25 H25 121.0
C27 C26 C31 117.7(15)
C27 C26 C25 123.7(14)
C31 C26 C25 118.3(15)
C28 C27 C26 122.7(18)
C28 C27 H27 118.7
C26 C27 H27 118.7
C27 C28 C29 120.5(19)
C27 C28 H28 119.8
C29 C28 H28 119.8
C30 C29 C28 119.6(17)
C30 C29 H29 120.2
C28 C29 H29 120.2
C29 C30 C31 120.1(18)
C29 C30 H30 120.0
C31 C30 H30 120.0
N7 C31 C26 122.1(14)
N7 C31 C30 118.4(14)
C26 C31 C30 119.4(16)
N7 C32 C24 123.0(14)
N7 C32 H32 118.5
C24 C32 H32 118.5
C2 N1 C9 108.8(13)
C2 N1 C3 114.7(13)
C9 N1 C3 111.2(13)
C2 N1 Pr1 106.8(9)
C9 N1 Pr1 109.8(9)
C3 N1 Pr1 105.3(9)
C4 N2 C5 111.4(12)
C4 N2 C11 111.9(13)
C5 N2 C11 104.8(14)
C4 N2 Pr1 112.4(8)
C5 N2 Pr1 109.5(10)
C11 N2 Pr1 106.3(8)
C13 N3 C7 110.3(13)
C13 N3 C6 111.5(12)
C7 N3 C6 110.1(12)
C13 N3 Pr1 111.0(9)
C7 N3 Pr1 107.5(9)
C6 N3 Pr1 106.3(9)
C8 N4 C15 124.1(11)
C8 N4 H4 118.0
C15 N4 H4 118.0
C1 N5 C24 124.7(12)
C1 N5 H5 117.6
C24 N5 H5 117.6
C23 N6 C22 117.9(12)
C32 N7 C31 117.8(12)
C1 O1 Pr1 127.5(10)
C12 O4 Pr1 127.1(13)
C14 O5 Pr1 131.4(11)
O2A O2 C8 118(4)
O2A O2 Pr1 34(4)
C8 O2 Pr1 128.1(12)
O2 O2A C8 41(3)
O2 O2A Pr1 134(4)
C8 O2A Pr1 137(2)
O3A O3 C10 52(2)
O3A O3 Pr1 112(3)
C10 O3 Pr1 150.0(11)
O3 O3A C10 93(3)
O3 O3A Pr1 46(2)
C10 O3A Pr1 131(3)

loop_
_geom_bond_atom_site_label_1
_geom_bond_atom_site_label_2
_geom_bond_distance
Pr1 O3 1.810(16)
Pr1 O2A 1.85(4)
Pr1 O3A 2.32(4)
Pr1 O4 2.372(19)
Pr1 O2 2.397(18)
Pr1 O5 2.409(12)
Pr1 O1 2.464(9)
Pr1 O6 2.520(10)
Pr1 N2 2.683(9)
Pr1 N1 2.760(12)
Pr1 N3 2.798(11)
C1 O1 1.215(17)
C1 N5 1.304(17)
C1 C2 1.52(2)
C2 N1 1.45(2)
C2 H2A 0.9700
C2 H2B 0.9700
C3 C4 1.44(2)
C3 N1 1.490(17)
C3 H3A 0.9700
C3 H3B 0.9700
C4 N2 1.46(2)
C4 H4B 0.9700
C4 H4A 0.9700
C5 C6 1.47(2)
C5 N2 1.48(2)
C5 H5A 0.9700
C5 H5B 0.9700
C6 N3 1.514(19)
C6 H6A 0.9700
C6 H6B 0.9700
C7 N3 1.454(19)
C7 C8 1.52(2)
C7 H7A 0.9700
C7 H7B 0.9700
C8 O2 1.31(2)
C8 N4 1.332(17)
C8 O2A 1.76(4)
C9 N1 1.47(2)
C9 C10 1.54(2)
C9 H9A 0.9700
C9 H9B 0.9700
C10 O7 1.23(2)
C10 O3A 1.27(4)
C10 O3 1.60(2)
C11 C12 1.52(2)
C11 N2 1.54(2)
C11 H11B 0.9700
C11 H11A 0.9700
C12 O9 1.24(2)
C12 O4 1.27(2)
C13 N3 1.44(2)
C13 C14 1.50(3)
C13 H13B 0.9700
C13 H13A 0.9700
C14 O8 1.22(2)
C14 O5 1.27(2)
C15 C16 1.35(2)
C15 C23 1.42(2)
C15 N4 1.426(19)
C16 C17 1.421(19)
C16 H16 0.9300
C17 C18 1.38(2)
C17 C22 1.411(19)
C18 C19 1.37(2)
C18 H18 0.9300
C19 C20 1.38(3)
C19 H19 0.9300
C20 C21 1.33(3)
C20 H20 0.9300
C21 C22 1.40(2)
C21 H21 0.9300
C22 N6 1.38(2)
C23 N6 1.317(19)
C23 H23 0.9300
C24 C25 1.35(2)
C24 N5 1.420(19)
C24 C32 1.428(19)
C25 C26 1.43(2)
C25 H25 0.9300
C26 C27 1.38(2)
C26 C31 1.40(2)
C27 C28 1.31(2)
C27 H27 0.9300
C28 C29 1.46(3)
C28 H28 0.9300
C29 C30 1.29(3)
C29 H29 0.9300
C30 C31 1.46(3)
C30 H30 0.9300
C31 N7 1.39(2)
C32 N7 1.31(2)
C32 H32 0.9300
N4 H4 0.8600
N5 H5 0.8600
O2 O2A 0.71(4)
O3 O3A 0.92(4)

loop_
_platon_squeeze_void_nr
_platon_squeeze_void_average_x
_platon_squeeze_void_average_y
_platon_squeeze_void_average_z
_platon_squeeze_void_volume
_platon_squeeze_void_count_electrons
1 0.017 0.500 0.483 485.5 -6.0
